data_1542558
loop_
_publ_author_name
'Chiou, Tzung-Wen'
'Tseng, Yen-Ming'
'Lu, Tsai-Te'
'Weng, Tsu-Chien'
'Sokaras, Dimosthenes'
'Ho, Wei-Chieh'
'Kuo, Ting-Shen'
'Jang, Ling-Yun'
'Lee, Jyh-Fu'
'Liaw, Wen-Feng'

_publ_section_title
;
 [NiIII(OMe)]-mediated reductive activation of CO2affording a Ni(\k1-OCO)
 complex
;
_journal_issue 6
_journal_name_full 'Chem. Sci.'
_journal_page_first 3640
_journal_paper_doi 10.1039/C5SC04652A
_journal_volume 7
_journal_year 2016
_chemical_formula_sum 'C68 H74 N Ni O3 P3 S3 Si3'
_chemical_formula_weight 1285.35
_chemical_name_systematic
; 
 ? 
;
_space_group_IT_number 61
_symmetry_cell_setting orthorhombic
_symmetry_space_group_name_Hall '-P 2ac 2ab'
_symmetry_space_group_name_H-M 'P b c a'
_atom_sites_solution_hydrogens geom
_atom_sites_solution_primary direct
_atom_sites_solution_secondary difmap
_audit_block_doi 10.5517/ccvcdq9
_audit_creation_method SHELXL-97
_audit_update_record
;
2015-11-05 deposited with the CCDC.
2016-02-16 downloaded from the CCDC.
;
_cell_angle_alpha 90.00
_cell_angle_beta 90.00
_cell_angle_gamma 90.00
_cell_formula_units_Z 8
_cell_length_a 27.4702(8)
_cell_length_b 17.1432(6)
_cell_length_c 27.9778(8)
_cell_measurement_reflns_used 9936
_cell_measurement_temperature 100(2)
_cell_measurement_theta_max 25
_cell_measurement_theta_min 2.5
_cell_volume 13175.5(7)
_computing_cell_refinement 'Bruker APEX2'
_computing_data_collection 'Bruker APEX2'
_computing_data_reduction 'Bruker Saint'
_computing_molecular_graphics 'Bruker APEX2'
_computing_publication_material 'Bruker APEX2'
_computing_structure_refinement 'Shelxtl-97 (Sheldrick, 2008)'
_computing_structure_solution 'Shelxtl-97 (Sheldrick, 2008)'
_diffrn_ambient_temperature 100(2)
_diffrn_measured_fraction_theta_full 0.993
_diffrn_measured_fraction_theta_max 0.993
_diffrn_measurement_device_type 'CCD area detector'
_diffrn_measurement_method 'phi and omega scans'
_diffrn_radiation_monochromator graphite
_diffrn_radiation_source 'fine-focus sealed tube'
_diffrn_radiation_type MoK\a
_diffrn_radiation_wavelength 0.71073
_diffrn_reflns_av_R_equivalents 0.0589
_diffrn_reflns_av_sigmaI/netI 0.0549
_diffrn_reflns_limit_h_max 34
_diffrn_reflns_limit_h_min -34
_diffrn_reflns_limit_k_max 21
_diffrn_reflns_limit_k_min -21
_diffrn_reflns_limit_l_max 34
_diffrn_reflns_limit_l_min -34
_diffrn_reflns_number 76294
_diffrn_reflns_theta_full 26.45
_diffrn_reflns_theta_max 26.45
_diffrn_reflns_theta_min 1.46
_exptl_absorpt_coefficient_mu 0.563
_exptl_absorpt_correction_T_max 0.7454
_exptl_absorpt_correction_T_min 0.6754
_exptl_absorpt_correction_type empirical
_exptl_crystal_colour Black
_exptl_crystal_density_diffrn 1.296
_exptl_crystal_density_meas ?
_exptl_crystal_density_method 'not measured'
_exptl_crystal_description Columnar
_exptl_crystal_F_000 5408
_exptl_crystal_size_max 0.30
_exptl_crystal_size_mid 0.15
_exptl_crystal_size_min 0.12
_refine_diff_density_max 2.517
_refine_diff_density_min -0.964
_refine_diff_density_rms 0.111
_refine_ls_extinction_method none
_refine_ls_goodness_of_fit_ref 1.042
_refine_ls_hydrogen_treatment constr
_refine_ls_matrix_type full
_refine_ls_number_parameters 748
_refine_ls_number_reflns 13499
_refine_ls_number_restraints 0
_refine_ls_restrained_S_all 1.042
_refine_ls_R_factor_all 0.0912
_refine_ls_R_factor_gt 0.0552
_refine_ls_shift/su_max 0.034
_refine_ls_shift/su_mean 0.001
_refine_ls_structure_factor_coef Fsqd
_refine_ls_weighting_details 'calc w=1/[\s^2^(Fo^2^)+(0.0852P)^2^+24.4055P] where P=(Fo^2^+2Fc^2^)/3'
_refine_ls_weighting_scheme calc
_refine_ls_wR_factor_gt 0.1449
_refine_ls_wR_factor_ref 0.1725
_reflns_number_gt 9267
_reflns_number_total 13499
_reflns_threshold_expression >2sigma(I)
_cod_data_source_file c5sc04652a2.cif
_cod_data_source_block 091120lt
_cod_depositor_comments
;
The following automatic conversions were performed:

'_symmetry_cell_setting' value 'Orthorhombic' changed to
'orthorhombic' according to
/usr/data/users/saulius/crontab/automatic-downloads/rss-feeds/RSC/lib/dictionaries/cif_core.dic
dictionary named 'cif_core.dic' version 2.4.2 from 2011-04-26.

'_exptl_crystal_density_meas' value 'not measured' was changed to '?'
- the value is perceived as not measured.

Automatic conversion script
Id: cif_fix_values 4268 2015-11-12 08:31:59Z antanas 

 Adding full bibliography for 1542558--1542560.cif.
;
_cod_original_sg_symbol_H-M Pbca
_cod_database_code 1542558

loop_
_symmetry_equiv_pos_as_xyz
'x, y, z'
'-x+1/2, -y, z+1/2'
'-x, y+1/2, -z+1/2'
'x+1/2, -y+1/2, -z'
'-x, -y, -z'
'x-1/2, y, -z-1/2'
'x, -y-1/2, z-1/2'
'-x-1/2, y-1/2, z'

loop_
_atom_site_label
_atom_site_type_symbol
_atom_site_fract_x
_atom_site_fract_y
_atom_site_fract_z
_atom_site_U_iso_or_equiv
_atom_site_adp_type
_atom_site_occupancy
_atom_site_symmetry_multiplicity
_atom_site_calc_flag
_atom_site_refinement_flags
Ni1 Ni 0.290284(17) 0.96677(3) 0.180430(16) 0.01953(13) Uani 1 1 d .
P1 P 0.43834(3) 0.75930(6) 0.90357(3) 0.0193(2) Uani 1 1 d .
P2 P 0.52803(3) 0.68863(6) 0.94349(3) 0.0216(2) Uani 1 1 d .
P3 P 0.25679(3) 0.86050(6) 0.15964(3) 0.0182(2) Uani 1 1 d .
S1 S 0.35954(3) 0.90583(6) 0.15468(3) 0.0225(2) Uani 1 1 d .
S2 S 0.23886(3) 0.96993(6) 0.24164(3) 0.0225(2) Uani 1 1 d .
S3 S 0.25772(3) 1.02157(6) 0.11319(3) 0.0217(2) Uani 1 1 d .
Si1 Si 0.45273(4) 0.77315(7) 0.17099(4) 0.0251(3) Uani 1 1 d .
Si2 Si 0.14940(4) 0.94064(8) 0.32265(4) 0.0322(3) Uani 1 1 d .
Si3 Si 0.20901(4) 1.05517(7) 0.00531(4) 0.0278(3) Uani 1 1 d .
N1 N 0.47198(10) 0.7015(2) 0.93248(11) 0.0223(7) Uani 1 1 d .
O1 O 0.32630(12) 1.06425(19) 0.20136(11) 0.0372(7) Uani 1 1 d .
O2 O 0.38665(16) 1.0838(3) 0.26048(16) 0.0784(14) Uani 1 1 d .
O3 O 0.7041(2) 0.6424(3) 0.11395(17) 0.0911(16) Uani 1 1 d .
C1 C 0.47017(13) 0.8378(2) 0.87480(13) 0.0228(8) Uani 1 1 d .
C2 C 0.47785(15) 0.9079(3) 0.89878(17) 0.0323(10) Uani 1 1 d .
H2 H 0.4624 0.9170 0.9286 0.039 Uiso 1 1 calc R
C3 C 0.50760(17) 0.9640(3) 0.87959(19) 0.0425(12) Uani 1 1 d .
H3 H 0.5128 1.0115 0.8963 0.051 Uiso 1 1 calc R
C4 C 0.52998(17) 0.9516(3) 0.83611(19) 0.0427(13) Uani 1 1 d .
H4 H 0.5509 0.9905 0.8233 0.051 Uiso 1 1 calc R
C5 C 0.52227(15) 0.8834(3) 0.81112(16) 0.0365(11) Uani 1 1 d .
H5 H 0.5372 0.8756 0.7809 0.044 Uiso 1 1 calc R
C6 C 0.49256(14) 0.8263(3) 0.83060(14) 0.0289(9) Uani 1 1 d .
H6 H 0.4874 0.7789 0.8137 0.035 Uiso 1 1 calc R
C7 C 0.40554(13) 0.7063(3) 0.85879(13) 0.0250(9) Uani 1 1 d .
C8 C 0.38245(14) 0.7448(3) 0.82088(14) 0.0348(11) Uani 1 1 d .
H8 H 0.3854 0.7997 0.8172 0.042 Uiso 1 1 calc R
C9 C 0.35504(16) 0.7012(4) 0.78864(15) 0.0496(15) Uani 1 1 d .
H9 H 0.3387 0.7265 0.7631 0.060 Uiso 1 1 calc R
C10 C 0.35158(19) 0.6203(4) 0.79382(17) 0.0577(17) Uani 1 1 d .
H10 H 0.3330 0.5908 0.7716 0.069 Uiso 1 1 calc R
C11 C 0.3746(2) 0.5838(4) 0.83027(17) 0.0551(16) Uani 1 1 d .
H11 H 0.3724 0.5287 0.8330 0.066 Uiso 1 1 calc R
C12 C 0.40145(16) 0.6257(3) 0.86379(16) 0.0371(11) Uani 1 1 d .
H12 H 0.4168 0.5996 0.8897 0.045 Uiso 1 1 calc R
C13 C 0.39549(13) 0.8030(2) 0.94402(13) 0.0227(8) Uani 1 1 d .
C14 C 0.35323(15) 0.8387(3) 0.92751(14) 0.0344(11) Uani 1 1 d .
H14 H 0.3457 0.8374 0.8944 0.041 Uiso 1 1 calc R
C15 C 0.32234(16) 0.8758(3) 0.95871(16) 0.0408(12) Uani 1 1 d .
H15 H 0.2938 0.9007 0.9471 0.049 Uiso 1 1 calc R
C16 C 0.33288(15) 0.8768(3) 1.00686(15) 0.0354(11) Uani 1 1 d .
H16 H 0.3120 0.9036 1.0284 0.043 Uiso 1 1 calc R
C17 C 0.37342(15) 0.8394(3) 1.02391(15) 0.0372(11) Uani 1 1 d .
H17 H 0.3799 0.8387 1.0573 0.045 Uiso 1 1 calc R
C18 C 0.40502(14) 0.8023(3) 0.99232(14) 0.0307(10) Uani 1 1 d .
H18 H 0.4332 0.7765 1.0041 0.037 Uiso 1 1 calc R
C19 C 0.53232(15) 0.6418(3) 1.00080(14) 0.0295(10) Uani 1 1 d .
C20 C 0.49200(18) 0.6028(3) 1.01945(15) 0.0349(10) Uani 1 1 d .
H20 H 0.4621 0.6019 1.0024 0.042 Uiso 1 1 calc R
C21 C 0.4962(2) 0.5648(3) 1.06377(17) 0.0472(13) Uani 1 1 d .
H21 H 0.4692 0.5373 1.0765 0.057 Uiso 1 1 calc R
C22 C 0.5390(2) 0.5671(3) 1.08873(17) 0.0502(14) Uani 1 1 d .
H22 H 0.5414 0.5409 1.1186 0.060 Uiso 1 1 calc R
C23 C 0.5787(2) 0.6070(4) 1.07103(16) 0.0549(16) Uani 1 1 d .
H23 H 0.6080 0.6090 1.0890 0.066 Uiso 1 1 calc R
C24 C 0.57600(17) 0.6441(4) 1.02733(16) 0.0465(14) Uani 1 1 d .
H24 H 0.6035 0.6712 1.0151 0.056 Uiso 1 1 calc R
C25 C 0.56342(13) 0.7762(3) 0.94723(14) 0.0251(9) Uani 1 1 d .
C26 C 0.55864(16) 0.8255(3) 0.98683(15) 0.0372(11) Uani 1 1 d .
H26 H 0.5386 0.8108 1.0130 0.045 Uiso 1 1 calc R
C27 C 0.58367(19) 0.8967(3) 0.98749(18) 0.0481(13) Uani 1 1 d .
H27 H 0.5805 0.9303 1.0143 0.058 Uiso 1 1 calc R
C28 C 0.61274(16) 0.9185(3) 0.94996(18) 0.0440(12) Uani 1 1 d .
H28 H 0.6296 0.9669 0.9509 0.053 Uiso 1 1 calc R
C29 C 0.61743(15) 0.8703(3) 0.91077(17) 0.0371(11) Uani 1 1 d .
H29 H 0.6374 0.8858 0.8847 0.044 Uiso 1 1 calc R
C30 C 0.59328(13) 0.7995(3) 0.90913(15) 0.0265(9) Uani 1 1 d .
H30 H 0.5969 0.7665 0.8821 0.032 Uiso 1 1 calc R
C31 C 0.55547(13) 0.6270(2) 0.89879(13) 0.0219(8) Uani 1 1 d .
C32 C 0.60114(13) 0.5926(3) 0.90566(15) 0.0276(9) Uani 1 1 d .
H32 H 0.6184 0.6017 0.9345 0.033 Uiso 1 1 calc R
C33 C 0.62130(14) 0.5456(2) 0.87061(15) 0.0282(9) Uani 1 1 d .
H33 H 0.6520 0.5214 0.8758 0.034 Uiso 1 1 calc R
C34 C 0.59669(14) 0.5340(2) 0.82819(15) 0.0265(9) Uani 1 1 d .
H34 H 0.6109 0.5028 0.8038 0.032 Uiso 1 1 calc R
C35 C 0.55147(15) 0.5676(3) 0.82090(14) 0.0311(10) Uani 1 1 d .
H35 H 0.5346 0.5592 0.7917 0.037 Uiso 1 1 calc R
C36 C 0.53078(15) 0.6134(3) 0.85620(14) 0.0274(9) Uani 1 1 d .
H36 H 0.4995 0.6357 0.8513 0.033 Uiso 1 1 calc R
C37 C 0.29909(13) 0.7818(2) 0.16749(13) 0.0198(8) Uani 1 1 d .
C38 C 0.34811(13) 0.8056(2) 0.16379(12) 0.0202(8) Uani 1 1 d .
C39 C 0.38550(13) 0.7503(2) 0.16965(13) 0.0211(8) Uani 1 1 d .
C40 C 0.37113(14) 0.6731(3) 0.17797(14) 0.0275(9) Uani 1 1 d .
H40 H 0.3958 0.6347 0.1813 0.033 Uiso 1 1 calc R
C41 C 0.32343(15) 0.6496(3) 0.18160(15) 0.0298(9) Uani 1 1 d .
H41 H 0.3158 0.5964 0.1873 0.036 Uiso 1 1 calc R
C42 C 0.28657(14) 0.7041(3) 0.17680(14) 0.0265(9) Uani 1 1 d .
H42 H 0.2534 0.6891 0.1798 0.032 Uiso 1 1 calc R
C43 C 0.47356(15) 0.8058(3) 0.11076(15) 0.0372(11) Uani 1 1 d .
H43A H 0.4570 0.8546 0.1022 0.056 Uiso 1 1 calc R
H43B H 0.4658 0.7657 0.0870 0.056 Uiso 1 1 calc R
H43C H 0.5088 0.8145 0.1113 0.056 Uiso 1 1 calc R
C44 C 0.46712(14) 0.8456(3) 0.21882(15) 0.0311(10) Uani 1 1 d .
H44A H 0.5012 0.8620 0.2159 0.047 Uiso 1 1 calc R
H44B H 0.4619 0.8217 0.2502 0.047 Uiso 1 1 calc R
H44C H 0.4458 0.8911 0.2154 0.047 Uiso 1 1 calc R
C45 C 0.48633(15) 0.6812(3) 0.18587(16) 0.0375(11) Uani 1 1 d .
H45A H 0.4807 0.6424 0.1608 0.056 Uiso 1 1 calc R
H45B H 0.4746 0.6608 0.2165 0.056 Uiso 1 1 calc R
H45C H 0.5213 0.6923 0.1881 0.056 Uiso 1 1 calc R
C46 C 0.20379(12) 0.8409(2) 0.19579(13) 0.0209(8) Uani 1 1 d .
C47 C 0.19863(13) 0.8904(2) 0.23508(13) 0.0214(8) Uani 1 1 d .
C48 C 0.16043(13) 0.8774(2) 0.26858(13) 0.0242(9) Uani 1 1 d .
C49 C 0.12905(14) 0.8151(3) 0.25883(14) 0.0289(9) Uani 1 1 d .
H49 H 0.1035 0.8047 0.2808 0.035 Uiso 1 1 calc R
C50 C 0.13320(14) 0.7678(3) 0.21894(15) 0.0282(9) Uani 1 1 d .
H50 H 0.1104 0.7271 0.2134 0.034 Uiso 1 1 calc R
C51 C 0.17112(13) 0.7807(2) 0.18712(14) 0.0246(9) Uani 1 1 d .
H51 H 0.1747 0.7486 0.1596 0.030 Uiso 1 1 calc R
C52 C 0.20433(18) 0.9537(4) 0.36096(16) 0.0470(13) Uani 1 1 d .
H52A H 0.2305 0.9773 0.3421 0.071 Uiso 1 1 calc R
H52B H 0.2150 0.9028 0.3730 0.071 Uiso 1 1 calc R
H52C H 0.1963 0.9877 0.3880 0.071 Uiso 1 1 calc R
C53 C 0.10118(17) 0.8946(3) 0.36012(16) 0.0473(13) Uani 1 1 d .
H53A H 0.1120 0.8426 0.3703 0.071 Uiso 1 1 calc R
H53B H 0.0712 0.8898 0.3414 0.071 Uiso 1 1 calc R
H53C H 0.0951 0.9270 0.3883 0.071 Uiso 1 1 calc R
C54 C 0.1256(2) 1.0371(3) 0.30344(18) 0.0499(14) Uani 1 1 d .
H54A H 0.1195 1.0696 0.3316 0.075 Uiso 1 1 calc R
H54B H 0.0951 1.0298 0.2858 0.075 Uiso 1 1 calc R
H54C H 0.1495 1.0627 0.2828 0.075 Uiso 1 1 calc R
C55 C 0.23819(12) 0.8669(2) 0.09809(13) 0.0200(8) Uani 1 1 d .
C56 C 0.23581(12) 0.9432(2) 0.07937(13) 0.0197(8) Uani 1 1 d .
C57 C 0.21608(12) 0.9553(2) 0.03283(13) 0.0214(8) Uani 1 1 d .
C58 C 0.20181(13) 0.8885(3) 0.00730(13) 0.0241(9) Uani 1 1 d .
H58 H 0.1889 0.8951 -0.0239 0.029 Uiso 1 1 calc R
C59 C 0.20556(13) 0.8136(3) 0.02527(13) 0.0246(9) Uani 1 1 d .
H59 H 0.1959 0.7702 0.0064 0.030 Uiso 1 1 calc R
C60 C 0.22364(13) 0.8025(2) 0.07125(13) 0.0224(8) Uani 1 1 d .
H60 H 0.2261 0.7514 0.0842 0.027 Uiso 1 1 calc R
C61 C 0.26925(18) 1.1030(3) -0.00347(16) 0.0408(12) Uani 1 1 d .
H61A H 0.2913 1.0669 -0.0198 0.061 Uiso 1 1 calc R
H61B H 0.2830 1.1172 0.0277 0.061 Uiso 1 1 calc R
H61C H 0.2651 1.1501 -0.0229 0.061 Uiso 1 1 calc R
C62 C 0.16804(19) 1.1181(3) 0.04184(19) 0.0513(14) Uani 1 1 d .
H62A H 0.1648 1.1693 0.0266 0.077 Uiso 1 1 calc R
H62B H 0.1818 1.1245 0.0739 0.077 Uiso 1 1 calc R
H62C H 0.1359 1.0935 0.0443 0.077 Uiso 1 1 calc R
C63 C 0.18110(18) 1.0432(3) -0.05484(16) 0.0416(12) Uani 1 1 d .
H63A H 0.1473 1.0258 -0.0513 0.062 Uiso 1 1 calc R
H63B H 0.1995 1.0042 -0.0730 0.062 Uiso 1 1 calc R
H63C H 0.1818 1.0931 -0.0718 0.062 Uiso 1 1 calc R
C64 C 0.35514(19) 1.0686(4) 0.2301(2) 0.0555(15) Uani 1 1 d .
C65 C 0.6978(4) 0.6272(6) 0.1646(2) 0.107(3) Uani 1 1 d .
H65A H 0.6651 0.6442 0.1752 0.128 Uiso 1 1 calc R
H65B H 0.7013 0.5708 0.1713 0.128 Uiso 1 1 calc R
C66 C 0.7338(4) 0.6696(4) 0.1884(3) 0.108(3) Uani 1 1 d .
H66A H 0.7636 0.6378 0.1926 0.129 Uiso 1 1 calc R
H66B H 0.7222 0.6870 0.2201 0.129 Uiso 1 1 calc R
C67 C 0.7439(3) 0.7405(5) 0.1553(3) 0.081(2) Uani 1 1 d .
H67A H 0.7328 0.7895 0.1705 0.097 Uiso 1 1 calc R
H67B H 0.7790 0.7449 0.1481 0.097 Uiso 1 1 calc R
C68 C 0.7153(3) 0.7242(4) 0.1107(3) 0.079(2) Uani 1 1 d .
H68A H 0.6852 0.7559 0.1098 0.095 Uiso 1 1 calc R
H68B H 0.7349 0.7355 0.0819 0.095 Uiso 1 1 calc R

loop_
_atom_site_aniso_label
_atom_site_aniso_U_11
_atom_site_aniso_U_22
_atom_site_aniso_U_33
_atom_site_aniso_U_23
_atom_site_aniso_U_13
_atom_site_aniso_U_12
Ni1 0.0192(2) 0.0182(3) 0.0212(2) -0.0015(2) -0.00068(18) -0.0021(2)
P1 0.0140(4) 0.0217(5) 0.0223(4) -0.0020(4) 0.0010(3) -0.0001(4)
P2 0.0151(4) 0.0253(6) 0.0244(5) 0.0038(4) 0.0040(4) 0.0034(4)
P3 0.0154(4) 0.0180(5) 0.0211(4) -0.0007(4) -0.0018(3) -0.0008(4)
S1 0.0180(4) 0.0201(5) 0.0295(5) 0.0011(4) 0.0023(4) -0.0019(4)
S2 0.0203(4) 0.0236(5) 0.0236(4) -0.0040(4) 0.0011(3) -0.0002(4)
S3 0.0223(4) 0.0177(5) 0.0251(4) 0.0014(4) -0.0024(4) -0.0004(4)
Si1 0.0167(5) 0.0325(7) 0.0261(5) -0.0024(5) -0.0024(4) 0.0010(5)
Si2 0.0289(6) 0.0427(8) 0.0249(5) -0.0016(5) 0.0047(4) 0.0043(6)
Si3 0.0284(6) 0.0267(6) 0.0284(6) 0.0071(5) -0.0062(4) 0.0014(5)
N1 0.0136(14) 0.0231(18) 0.0300(16) 0.0021(15) 0.0044(12) 0.0013(14)
O1 0.0435(18) 0.0348(19) 0.0332(16) -0.0137(15) 0.0018(14) -0.0028(16)
O2 0.069(3) 0.094(4) 0.072(3) 0.018(3) -0.022(2) -0.020(3)
O3 0.116(4) 0.093(4) 0.064(3) -0.005(3) -0.009(3) -0.026(3)
C1 0.0168(17) 0.024(2) 0.0275(19) 0.0054(17) -0.0035(14) 0.0017(17)
C2 0.029(2) 0.021(2) 0.047(2) 0.000(2) -0.0062(19) -0.0009(19)
C3 0.038(3) 0.024(2) 0.065(3) 0.003(2) -0.012(2) -0.004(2)
C4 0.033(2) 0.037(3) 0.059(3) 0.025(3) -0.012(2) -0.012(2)
C5 0.026(2) 0.049(3) 0.035(2) 0.016(2) -0.0019(17) -0.007(2)
C6 0.0228(19) 0.034(3) 0.030(2) 0.0053(19) -0.0015(16) -0.0001(19)
C7 0.0159(17) 0.036(3) 0.0228(18) -0.0061(18) 0.0048(14) -0.0064(18)
C8 0.0225(19) 0.052(3) 0.030(2) -0.006(2) 0.0025(16) -0.003(2)
C9 0.028(2) 0.098(5) 0.023(2) -0.009(3) 0.0010(17) -0.013(3)
C10 0.048(3) 0.090(5) 0.035(3) -0.019(3) 0.006(2) -0.045(3)
C11 0.069(4) 0.061(4) 0.035(3) -0.011(3) 0.011(2) -0.041(3)
C12 0.038(2) 0.042(3) 0.031(2) -0.002(2) 0.0062(18) -0.020(2)
C13 0.0155(17) 0.026(2) 0.0266(18) -0.0041(17) 0.0024(14) 0.0014(17)
C14 0.027(2) 0.051(3) 0.025(2) 0.005(2) 0.0025(16) 0.014(2)
C15 0.029(2) 0.053(3) 0.040(2) 0.011(2) 0.0071(19) 0.019(2)
C16 0.027(2) 0.041(3) 0.038(2) -0.005(2) 0.0140(18) 0.004(2)
C17 0.028(2) 0.056(3) 0.028(2) -0.012(2) 0.0001(17) 0.006(2)
C18 0.0199(18) 0.046(3) 0.0264(19) -0.010(2) -0.0037(15) 0.008(2)
C19 0.029(2) 0.030(2) 0.029(2) 0.0069(19) 0.0116(16) 0.014(2)
C20 0.048(3) 0.026(2) 0.031(2) -0.0004(19) 0.0119(19) 0.003(2)
C21 0.075(4) 0.027(3) 0.040(3) 0.002(2) 0.026(3) 0.000(3)
C22 0.071(4) 0.045(3) 0.035(2) 0.014(2) 0.011(2) 0.031(3)
C23 0.052(3) 0.082(4) 0.031(2) 0.012(3) 0.008(2) 0.037(3)
C24 0.030(2) 0.073(4) 0.037(2) 0.011(3) 0.0069(19) 0.022(3)
C25 0.0146(16) 0.031(2) 0.0301(19) 0.0009(19) -0.0022(15) 0.0006(17)
C26 0.032(2) 0.049(3) 0.030(2) -0.007(2) -0.0027(17) -0.003(2)
C27 0.048(3) 0.048(3) 0.048(3) -0.016(3) -0.012(2) -0.007(3)
C28 0.030(2) 0.041(3) 0.060(3) -0.006(3) -0.008(2) -0.013(2)
C29 0.022(2) 0.038(3) 0.052(3) 0.004(2) -0.0005(19) -0.006(2)
C30 0.0153(17) 0.029(2) 0.035(2) 0.0029(19) 0.0018(15) 0.0014(18)
C31 0.0187(17) 0.020(2) 0.0268(18) 0.0042(17) 0.0065(14) -0.0019(16)
C32 0.0163(18) 0.029(2) 0.037(2) -0.003(2) -0.0006(16) 0.0008(18)
C33 0.0162(17) 0.026(2) 0.043(2) -0.002(2) 0.0018(16) 0.0030(17)
C34 0.027(2) 0.018(2) 0.035(2) 0.0037(18) 0.0108(17) 0.0036(18)
C35 0.034(2) 0.033(2) 0.026(2) 0.0044(19) 0.0020(17) 0.007(2)
C36 0.027(2) 0.029(2) 0.0268(19) 0.0056(18) 0.0030(16) 0.0092(19)
C37 0.0186(17) 0.020(2) 0.0211(17) 0.0006(16) -0.0031(13) 0.0003(16)
C38 0.0211(18) 0.021(2) 0.0185(17) -0.0020(16) -0.0018(13) 0.0002(17)
C39 0.0189(17) 0.022(2) 0.0219(17) -0.0002(16) -0.0027(14) -0.0006(17)
C40 0.0236(19) 0.024(2) 0.035(2) -0.0016(19) -0.0051(16) 0.0063(18)
C41 0.026(2) 0.021(2) 0.043(2) 0.004(2) -0.0073(18) -0.0009(18)
C42 0.0200(18) 0.024(2) 0.035(2) 0.0031(19) -0.0039(16) -0.0034(18)
C43 0.025(2) 0.055(3) 0.032(2) -0.004(2) 0.0021(17) -0.008(2)
C44 0.0216(19) 0.038(3) 0.033(2) -0.003(2) -0.0030(16) -0.003(2)
C45 0.024(2) 0.046(3) 0.043(2) -0.002(2) -0.0051(18) 0.010(2)
C46 0.0148(16) 0.022(2) 0.0257(18) 0.0040(17) -0.0045(14) 0.0012(16)
C47 0.0157(17) 0.024(2) 0.0245(18) 0.0059(17) -0.0044(14) 0.0039(16)
C48 0.0167(17) 0.030(2) 0.0260(19) 0.0057(18) -0.0025(14) 0.0057(17)
C49 0.0165(18) 0.036(3) 0.034(2) 0.006(2) 0.0024(15) 0.0014(18)
C50 0.0196(18) 0.025(2) 0.040(2) 0.0046(19) -0.0022(16) -0.0012(18)
C51 0.0196(18) 0.022(2) 0.033(2) -0.0001(18) -0.0037(15) 0.0013(17)
C52 0.046(3) 0.068(4) 0.027(2) -0.005(2) -0.001(2) -0.001(3)
C53 0.040(3) 0.067(4) 0.034(2) -0.001(3) 0.013(2) 0.002(3)
C54 0.063(3) 0.049(3) 0.038(2) -0.006(2) 0.013(2) 0.019(3)
C55 0.0146(16) 0.021(2) 0.0245(17) 0.0003(16) -0.0014(14) -0.0001(16)
C56 0.0124(16) 0.023(2) 0.0239(18) -0.0031(16) 0.0004(13) 0.0029(16)
C57 0.0125(16) 0.028(2) 0.0235(18) 0.0019(17) 0.0004(13) 0.0026(16)
C58 0.0172(17) 0.034(2) 0.0209(18) 0.0008(18) -0.0018(14) 0.0019(18)
C59 0.0220(18) 0.026(2) 0.0258(19) -0.0038(18) -0.0042(15) 0.0017(18)
C60 0.0213(18) 0.022(2) 0.0243(18) 0.0001(17) -0.0035(14) -0.0014(17)
C61 0.051(3) 0.038(3) 0.034(2) 0.009(2) -0.009(2) -0.019(2)
C62 0.052(3) 0.048(3) 0.054(3) 0.004(3) -0.004(2) 0.027(3)
C63 0.046(3) 0.040(3) 0.039(2) 0.017(2) -0.017(2) -0.011(2)
C64 0.038(3) 0.058(4) 0.070(4) 0.023(3) 0.006(3) -0.010(3)
C65 0.141(8) 0.125(8) 0.055(4) 0.030(5) -0.010(4) -0.052(7)
C66 0.181(10) 0.051(5) 0.091(6) -0.006(4) -0.040(6) -0.001(6)
C67 0.065(4) 0.080(5) 0.098(5) -0.014(4) 0.000(4) 0.003(4)
C68 0.099(5) 0.056(4) 0.081(5) -0.002(4) 0.005(4) -0.015(4)

loop_
_atom_type_symbol
_atom_type_description
_atom_type_scat_dispersion_real
_atom_type_scat_dispersion_imag
_atom_type_scat_source
C C 0.0033 0.0016 'International Tables Vol C Tables 4.2.6.8 and 6.1.1.4'
H H 0.0000 0.0000 'International Tables Vol C Tables 4.2.6.8 and 6.1.1.4'
N N 0.0061 0.0033 'International Tables Vol C Tables 4.2.6.8 and 6.1.1.4'
O O 0.0106 0.0060 'International Tables Vol C Tables 4.2.6.8 and 6.1.1.4'
Si Si 0.0817 0.0704 'International Tables Vol C Tables 4.2.6.8 and 6.1.1.4'
P P 0.1023 0.0942 'International Tables Vol C Tables 4.2.6.8 and 6.1.1.4'
S S 0.1246 0.1234 'International Tables Vol C Tables 4.2.6.8 and 6.1.1.4'
Ni Ni 0.3393 1.1124 'International Tables Vol C Tables 4.2.6.8 and 6.1.1.4'

loop_
_geom_angle_atom_site_label_1
_geom_angle_atom_site_label_2
_geom_angle_atom_site_label_3
_geom_angle
O1 Ni1 P3 176.22(10)
O1 Ni1 S2 93.87(9)
P3 Ni1 S2 87.50(4)
O1 Ni1 S3 95.16(10)
P3 Ni1 S3 87.57(4)
S2 Ni1 S3 112.08(4)
O1 Ni1 S1 93.53(9)
P3 Ni1 S1 83.23(4)
S2 Ni1 S1 141.56(4)
S3 Ni1 S1 104.72(4)
N1 P1 C7 109.5(2)
N1 P1 C1 114.54(17)
C7 P1 C1 108.17(18)
N1 P1 C13 108.83(17)
C7 P1 C13 108.82(17)
C1 P1 C13 106.81(19)
N1 P2 C25 114.95(18)
N1 P2 C19 107.40(18)
C25 P2 C19 106.6(2)
N1 P2 C31 110.66(18)
C25 P2 C31 107.77(18)
C19 P2 C31 109.25(19)
C37 P3 C55 110.29(17)
C37 P3 C46 108.27(18)
C55 P3 C46 108.58(16)
C37 P3 Ni1 109.35(13)
C55 P3 Ni1 109.46(14)
C46 P3 Ni1 110.88(14)
C38 S1 Ni1 104.55(13)
C47 S2 Ni1 107.42(13)
C56 S3 Ni1 105.32(13)
C43 Si1 C44 112.5(2)
C43 Si1 C45 107.6(2)
C44 Si1 C45 107.2(2)
C43 Si1 C39 110.14(18)
C44 Si1 C39 111.05(18)
C45 Si1 C39 108.2(2)
C54 Si2 C52 110.2(3)
C54 Si2 C53 106.8(2)
C52 Si2 C53 107.6(2)
C54 Si2 C48 109.6(2)
C52 Si2 C48 113.6(2)
C53 Si2 C48 108.8(2)
C63 Si3 C61 107.2(2)
C63 Si3 C62 108.1(2)
C61 Si3 C62 110.7(3)
C63 Si3 C57 108.1(2)
C61 Si3 C57 111.2(2)
C62 Si3 C57 111.3(2)
P1 N1 P2 139.1(2)
C64 O1 Ni1 127.0(4)
C68 O3 C65 105.1(6)
C2 C1 C6 118.8(4)
C2 C1 P1 120.3(3)
C6 C1 P1 120.4(3)
C3 C2 C1 120.4(4)
C3 C2 H2 119.8
C1 C2 H2 119.8
C2 C3 C4 120.2(5)
C2 C3 H3 119.9
C4 C3 H3 119.9
C5 C4 C3 120.6(4)
C5 C4 H4 119.7
C3 C4 H4 119.7
C4 C5 C6 119.4(4)
C4 C5 H5 120.3
C6 C5 H5 120.3
C5 C6 C1 120.5(4)
C5 C6 H6 119.7
C1 C6 H6 119.7
C12 C7 C8 120.5(4)
C12 C7 P1 118.3(3)
C8 C7 P1 121.2(4)
C9 C8 C7 118.8(5)
C9 C8 H8 120.6
C7 C8 H8 120.6
C8 C9 C10 120.2(5)
C8 C9 H9 119.9
C10 C9 H9 119.9
C11 C10 C9 120.4(5)
C11 C10 H10 119.8
C9 C10 H10 119.8
C10 C11 C12 121.1(6)
C10 C11 H11 119.4
C12 C11 H11 119.4
C11 C12 C7 119.1(5)
C11 C12 H12 120.5
C7 C12 H12 120.5
C18 C13 C14 119.2(4)
C18 C13 P1 119.4(3)
C14 C13 P1 121.4(3)
C15 C14 C13 120.5(4)
C15 C14 H14 119.7
C13 C14 H14 119.7
C14 C15 C16 119.8(4)
C14 C15 H15 120.1
C16 C15 H15 120.1
C17 C16 C15 120.3(4)
C17 C16 H16 119.8
C15 C16 H16 119.8
C16 C17 C18 120.0(4)
C16 C17 H17 120.0
C18 C17 H17 120.0
C13 C18 C17 120.0(4)
C13 C18 H18 120.0
C17 C18 H18 120.0
C20 C19 C24 119.4(4)
C20 C19 P2 119.7(3)
C24 C19 P2 120.8(3)
C19 C20 C21 119.1(5)
C19 C20 H20 120.4
C21 C20 H20 120.4
C22 C21 C20 120.6(5)
C22 C21 H21 119.7
C20 C21 H21 119.7
C21 C22 C23 120.7(5)
C21 C22 H22 119.7
C23 C22 H22 119.7
C22 C23 C24 120.3(5)
C22 C23 H23 119.8
C24 C23 H23 119.8
C23 C24 C19 119.9(5)
C23 C24 H24 120.0
C19 C24 H24 120.0
C26 C25 C30 119.0(4)
C26 C25 P2 120.1(3)
C30 C25 P2 120.7(3)
C25 C26 C27 119.4(4)
C25 C26 H26 120.3
C27 C26 H26 120.3
C28 C27 C26 120.9(5)
C28 C27 H27 119.5
C26 C27 H27 119.5
C27 C28 C29 120.0(5)
C27 C28 H28 120.0
C29 C28 H28 120.0
C28 C29 C30 120.5(4)
C28 C29 H29 119.8
C30 C29 H29 119.8
C29 C30 C25 120.3(4)
C29 C30 H30 119.9
C25 C30 H30 119.9
C36 C31 C32 119.0(4)
C36 C31 P2 119.2(3)
C32 C31 P2 121.8(3)
C33 C32 C31 120.4(4)
C33 C32 H32 119.8
C31 C32 H32 119.8
C34 C33 C32 119.8(4)
C34 C33 H33 120.1
C32 C33 H33 120.1
C33 C34 C35 120.4(4)
C33 C34 H34 119.8
C35 C34 H34 119.8
C34 C35 C36 120.0(4)
C34 C35 H35 120.0
C36 C35 H35 120.0
C35 C36 C31 120.4(4)
C35 C36 H36 119.8
C31 C36 H36 119.8
C42 C37 C38 121.5(4)
C42 C37 P3 125.4(3)
C38 C37 P3 113.1(3)
C39 C38 C37 119.6(4)
C39 C38 S1 122.9(3)
C37 C38 S1 117.5(3)
C40 C39 C38 116.7(3)
C40 C39 Si1 118.0(3)
C38 C39 Si1 125.2(3)
C41 C40 C39 123.9(4)
C41 C40 H40 118.0
C39 C40 H40 118.0
C40 C41 C42 119.5(4)
C40 C41 H41 120.3
C42 C41 H41 120.3
C41 C42 C37 118.7(4)
C41 C42 H42 120.6
C37 C42 H42 120.6
Si1 C43 H43A 109.5
Si1 C43 H43B 109.5
H43A C43 H43B 109.5
Si1 C43 H43C 109.5
H43A C43 H43C 109.5
H43B C43 H43C 109.5
Si1 C44 H44A 109.5
Si1 C44 H44B 109.5
H44A C44 H44B 109.5
Si1 C44 H44C 109.5
H44A C44 H44C 109.5
H44B C44 H44C 109.5
Si1 C45 H45A 109.5
Si1 C45 H45B 109.5
H45A C45 H45B 109.5
Si1 C45 H45C 109.5
H45A C45 H45C 109.5
H45B C45 H45C 109.5
C51 C46 C47 121.6(3)
C51 C46 P3 124.2(3)
C47 C46 P3 114.2(3)
C46 C47 C48 119.9(4)
C46 C47 S2 119.2(3)
C48 C47 S2 120.9(3)
C49 C48 C47 116.4(4)
C49 C48 Si2 119.7(3)
C47 C48 Si2 123.8(3)
C50 C49 C48 123.6(4)
C50 C49 H49 118.2
C48 C49 H49 118.2
C49 C50 C51 119.0(4)
C49 C50 H50 120.5
C51 C50 H50 120.5
C50 C51 C46 119.4(4)
C50 C51 H51 120.3
C46 C51 H51 120.3
Si2 C52 H52A 109.5
Si2 C52 H52B 109.5
H52A C52 H52B 109.5
Si2 C52 H52C 109.5
H52A C52 H52C 109.5
H52B C52 H52C 109.5
Si2 C53 H53A 109.5
Si2 C53 H53B 109.5
H53A C53 H53B 109.5
Si2 C53 H53C 109.5
H53A C53 H53C 109.5
H53B C53 H53C 109.5
Si2 C54 H54A 109.5
Si2 C54 H54B 109.5
H54A C54 H54B 109.5
Si2 C54 H54C 109.5
H54A C54 H54C 109.5
H54B C54 H54C 109.5
C60 C55 C56 121.4(3)
C60 C55 P3 123.3(3)
C56 C55 P3 115.1(3)
C55 C56 C57 119.5(3)
C55 C56 S3 119.7(3)
C57 C56 S3 120.8(3)
C58 C57 C56 116.8(4)
C58 C57 Si3 120.2(3)
C56 C57 Si3 122.9(3)
C59 C58 C57 123.4(3)
C59 C58 H58 118.3
C57 C58 H58 118.3
C58 C59 C60 119.3(4)
C58 C59 H59 120.3
C60 C59 H59 120.3
C59 C60 C55 119.5(4)
C59 C60 H60 120.3
C55 C60 H60 120.3
Si3 C61 H61A 109.5
Si3 C61 H61B 109.5
H61A C61 H61B 109.5
Si3 C61 H61C 109.5
H61A C61 H61C 109.5
H61B C61 H61C 109.5
Si3 C62 H62A 109.5
Si3 C62 H62B 109.5
H62A C62 H62B 109.5
Si3 C62 H62C 109.5
H62A C62 H62C 109.5
H62B C62 H62C 109.5
Si3 C63 H63A 109.5
Si3 C63 H63B 109.5
H63A C63 H63B 109.5
Si3 C63 H63C 109.5
H63A C63 H63C 109.5
H63B C63 H63C 109.5
O1 C64 O2 171.7(7)
C66 C65 O3 106.7(7)
C66 C65 H65A 110.4
O3 C65 H65A 110.4
C66 C65 H65B 110.4
O3 C65 H65B 110.4
H65A C65 H65B 108.6
C65 C66 C67 104.4(7)
C65 C66 H66A 110.9
C67 C66 H66A 110.9
C65 C66 H66B 110.9
C67 C66 H66B 110.9
H66A C66 H66B 108.9
C68 C67 C66 104.9(6)
C68 C67 H67A 110.8
C66 C67 H67A 110.8
C68 C67 H67B 110.8
C66 C67 H67B 110.8
H67A C67 H67B 108.8
O3 C68 C67 104.0(6)
O3 C68 H68A 111.0
C67 C68 H68A 111.0
O3 C68 H68B 111.0
C67 C68 H68B 111.0
H68A C68 H68B 109.0

loop_
_geom_bond_atom_site_label_1
_geom_bond_atom_site_label_2
_geom_bond_distance
Ni1 O1 2.028(3)
Ni1 P3 2.1222(11)
Ni1 S2 2.2208(10)
Ni1 S3 2.2850(10)
Ni1 S1 2.2869(11)
P1 N1 1.578(3)
P1 C7 1.791(4)
P1 C1 1.795(4)
P1 C13 1.796(4)
P2 N1 1.585(3)
P2 C25 1.792(4)
P2 C19 1.797(4)
P2 C31 1.803(4)
P3 C37 1.794(4)
P3 C55 1.800(4)
P3 C46 1.805(4)
S1 C38 1.766(4)
S2 C47 1.765(4)
S3 C56 1.750(4)
Si1 C43 1.866(4)
Si1 C44 1.868(4)
Si1 C45 1.873(5)
Si1 C39 1.889(4)
Si2 C54 1.858(5)
Si2 C52 1.864(5)
Si2 C53 1.865(5)
Si2 C48 1.886(4)
Si3 C63 1.861(4)
Si3 C61 1.863(5)
Si3 C62 1.864(5)
Si3 C57 1.887(4)
O1 C64 1.132(6)
O2 C64 1.240(7)
O3 C68 1.439(8)
O3 C65 1.451(8)
C1 C2 1.393(6)
C1 C6 1.395(5)
C2 C3 1.371(6)
C2 H2 0.9500
C3 C4 1.379(7)
C3 H3 0.9500
C4 C5 1.379(7)
C4 H4 0.9500
C5 C6 1.386(6)
C5 H5 0.9500
C6 H6 0.9500
C7 C12 1.393(6)
C7 C8 1.402(6)
C8 C9 1.393(6)
C8 H8 0.9500
C9 C10 1.397(8)
C9 H9 0.9500
C10 C11 1.353(8)
C10 H10 0.9500
C11 C12 1.392(6)
C11 H11 0.9500
C12 H12 0.9500
C13 C18 1.377(5)
C13 C14 1.392(5)
C14 C15 1.374(6)
C14 H14 0.9500
C15 C16 1.378(6)
C15 H15 0.9500
C16 C17 1.371(6)
C16 H16 0.9500
C17 C18 1.392(6)
C17 H17 0.9500
C18 H18 0.9500
C19 C20 1.396(6)
C19 C24 1.411(6)
C20 C21 1.406(6)
C20 H20 0.9500
C21 C22 1.367(8)
C21 H21 0.9500
C22 C23 1.379(8)
C22 H22 0.9500
C23 C24 1.380(6)
C23 H23 0.9500
C24 H24 0.9500
C25 C26 1.399(6)
C25 C30 1.403(5)
C26 C27 1.400(7)
C26 H26 0.9500
C27 C28 1.371(7)
C27 H27 0.9500
C28 C29 1.379(7)
C28 H28 0.9500
C29 C30 1.384(6)
C29 H29 0.9500
C30 H30 0.9500
C31 C36 1.391(5)
C31 C32 1.399(5)
C32 C33 1.385(6)
C32 H32 0.9500
C33 C34 1.380(6)
C33 H33 0.9500
C34 C35 1.384(6)
C34 H34 0.9500
C35 C36 1.384(6)
C35 H35 0.9500
C36 H36 0.9500
C37 C42 1.399(6)
C37 C38 1.411(5)
C38 C39 1.407(5)
C39 C40 1.399(6)
C40 C41 1.375(6)
C40 H40 0.9500
C41 C42 1.384(6)
C41 H41 0.9500
C42 H42 0.9500
C43 H43A 0.9800
C43 H43B 0.9800
C43 H43C 0.9800
C44 H44A 0.9800
C44 H44B 0.9800
C44 H44C 0.9800
C45 H45A 0.9800
C45 H45B 0.9800
C45 H45C 0.9800
C46 C51 1.388(5)
C46 C47 1.396(5)
C47 C48 1.424(5)
C48 C49 1.399(6)
C49 C50 1.385(6)
C49 H49 0.9500
C50 C51 1.388(5)
C50 H50 0.9500
C51 H51 0.9500
C52 H52A 0.9800
C52 H52B 0.9800
C52 H52C 0.9800
C53 H53A 0.9800
C53 H53B 0.9800
C53 H53C 0.9800
C54 H54A 0.9800
C54 H54B 0.9800
C54 H54C 0.9800
C55 C60 1.393(5)
C55 C56 1.410(5)
C56 C57 1.425(5)
C57 C58 1.406(6)
C58 C59 1.383(6)
C58 H58 0.9500
C59 C60 1.392(5)
C59 H59 0.9500
C60 H60 0.9500
C61 H61A 0.9800
C61 H61B 0.9800
C61 H61C 0.9800
C62 H62A 0.9800
C62 H62B 0.9800
C62 H62C 0.9800
C63 H63A 0.9800
C63 H63B 0.9800
C63 H63C 0.9800
C65 C66 1.397(11)
C65 H65A 0.9900
C65 H65B 0.9900
C66 C67 1.552(11)
C66 H66A 0.9900
C66 H66B 0.9900
C67 C68 1.499(9)
C67 H67A 0.9900
C67 H67B 0.9900
C68 H68A 0.9900
C68 H68B 0.9900
